data_2225824
loop_
_publ_author_name
'Choi, Hong Dae'
'Seo, Pil Ja'
'Son, Byeng Wha'
'Lee, Uk'

_publ_section_title
;
 3-Ethylsulfinyl-2-(4-fluorophenyl)-5-iodo-1-benzofuran
;
_journal_coeditor_code DS2026
_journal_issue 5
_journal_name_full 'Acta Crystallographica Section E'
_journal_page_first o1043
_journal_paper_doi 10.1107/S1600536810012717
_journal_volume 66
_journal_year 2010
_chemical_formula_iupac 'C16 H12 F I O2 S'
_chemical_formula_moiety 'C16 H12 F I O2 S'
_chemical_formula_sum 'C16 H12 F I O2 S'
_chemical_formula_weight 414.22
_chemical_name_systematic
;
3-Ethylsulfinyl-2-(4-fluorophenyl)-5-iodo-1-benzofuran
;
_space_group_IT_number 2
_symmetry_cell_setting triclinic
_symmetry_space_group_name_Hall '-P 1'
_symmetry_space_group_name_H-M 'P -1'
_atom_sites_solution_hydrogens difmap
_atom_sites_solution_primary direct
_atom_sites_solution_secondary difmap
_cell_angle_alpha 100.637(2)
_cell_angle_beta 97.947(2)
_cell_angle_gamma 105.086(2)
_cell_formula_units_Z 2
_cell_length_a 7.2942(4)
_cell_length_b 9.6312(5)
_cell_length_c 11.0132(6)
_cell_measurement_reflns_used 9908
_cell_measurement_temperature 173(2)
_cell_measurement_theta_max 27.59
_cell_measurement_theta_min 2.60
_cell_volume 719.91(7)
_computing_cell_refinement 'SAINT (Bruker, 2009)'
_computing_data_collection 'APEX2 (Bruker, 2009)'
_computing_data_reduction 'SAINT (Bruker, 2009)'
_computing_molecular_graphics 'ORTEP-3 (Farrugia, 1997) and DIAMOND (Brandenburg, 1998)'
_computing_publication_material 'SHELXL97 (Sheldrick, 2008)'
_computing_structure_refinement 'SHELXL97 (Sheldrick, 2008)'
_computing_structure_solution 'SHELXS97 (Sheldrick, 2008)'
_diffrn_ambient_temperature 173(2)
_diffrn_detector_area_resol_mean 10.0
_diffrn_measured_fraction_theta_full 0.998
_diffrn_measured_fraction_theta_max 0.998
_diffrn_measurement_device_type 'Bruker SMART APEXII CCD'
_diffrn_measurement_method '\f and \w scans'
_diffrn_radiation_monochromator 'Bruker HELIOS graded multilayer optics'
_diffrn_radiation_source 'Rotating Anode'
_diffrn_radiation_type MoK\a
_diffrn_radiation_wavelength 0.71073
_diffrn_reflns_av_R_equivalents 0.0292
_diffrn_reflns_av_sigmaI/netI 0.0226
_diffrn_reflns_limit_h_max 9
_diffrn_reflns_limit_h_min -9
_diffrn_reflns_limit_k_max 12
_diffrn_reflns_limit_k_min -12
_diffrn_reflns_limit_l_max 14
_diffrn_reflns_limit_l_min -14
_diffrn_reflns_number 12738
_diffrn_reflns_theta_full 27.59
_diffrn_reflns_theta_max 27.59
_diffrn_reflns_theta_min 1.92
_diffrn_standards_number 0
_exptl_absorpt_coefficient_mu 2.381
_exptl_absorpt_correction_T_max 0.7456
_exptl_absorpt_correction_T_min 0.5475
_exptl_absorpt_correction_type multi-scan
_exptl_absorpt_process_details '(SADABS; Bruker, 2009)'
_exptl_crystal_colour colourless
_exptl_crystal_density_diffrn 1.911
_exptl_crystal_density_method 'not measured'
_exptl_crystal_description block
_exptl_crystal_F_000 404
_exptl_crystal_size_max 0.375
_exptl_crystal_size_mid 0.175
_exptl_crystal_size_min 0.111
_refine_diff_density_max 0.374
_refine_diff_density_min -0.630
_refine_ls_extinction_method none
_refine_ls_goodness_of_fit_ref 1.110
_refine_ls_hydrogen_treatment constr
_refine_ls_matrix_type full
_refine_ls_number_parameters 191
_refine_ls_number_reflns 3342
_refine_ls_number_restraints 0
_refine_ls_restrained_S_all 1.110
_refine_ls_R_factor_all 0.0200
_refine_ls_R_factor_gt 0.0194
_refine_ls_shift/esd_max 0.000
_refine_ls_shift/su_max_lt 0.001
_refine_ls_shift/su_mean 0.000
_refine_ls_structure_factor_coef Fsqd
_refine_ls_weighting_details 'calc w=1/[\s^2^(Fo^2^)+(0.0269P)^2^+0.2687P] where P=(Fo^2^+2Fc^2^)/3'
_refine_ls_weighting_scheme calc
_refine_ls_wR_factor_gt 0.0516
_refine_ls_wR_factor_ref 0.0520
_reflns_number_gt 3237
_reflns_number_total 3342
_reflns_threshold_expression I>2\s(I)
_cod_data_source_file ds2026.cif
_cod_data_source_block I
_cod_database_code 2225824
_cod_database_fobs_code 2225824

loop_
_symmetry_equiv_pos_as_xyz
'x, y, z'
'-x, -y, -z'

loop_
_atom_site_type_symbol
_atom_site_label
_atom_site_fract_x
_atom_site_fract_y
_atom_site_fract_z
_atom_site_U_iso_or_equiv
_atom_site_adp_type
_atom_site_calc_flag
_atom_site_refinement_flags
_atom_site_occupancy
_atom_site_disorder_assembly
_atom_site_disorder_group
I I 0.226555(16) 0.736460(12) 1.062556(10) 0.02602(5) Uani d . 1 . .
S S 0.04077(6) 0.19740(5) 0.59260(4) 0.02146(9) Uani d . 1 . .
F F 0.23547(19) 0.15061(15) -0.01197(11) 0.0389(3) Uani d . 1 . .
O O1 0.29054(17) 0.57530(13) 0.50405(11) 0.0205(2) Uani d . 1 . .
O O2 -0.0999(2) 0.20821(16) 0.67760(14) 0.0322(3) Uani d . 1 . .
C C1 0.1561(2) 0.37895(18) 0.57995(16) 0.0197(3) Uani d . 1 . .
C C2 0.2016(2) 0.51016(18) 0.68023(16) 0.0190(3) Uani d . 1 . .
C C3 0.1835(2) 0.53995(19) 0.80655(16) 0.0207(3) Uani d . 1 . .
H H3 0.1287 0.4630 0.8455 0.025 Uiso calc R 1 . .
C C4 0.2487(2) 0.68639(19) 0.87246(16) 0.0213(3) Uani d . 1 . .
C C5 0.3272(3) 0.8028(2) 0.81686(18) 0.0246(4) Uani d . 1 . .
H H5 0.3683 0.9018 0.8652 0.030 Uiso calc R 1 . .
C C6 0.3448(3) 0.77340(19) 0.69133(17) 0.0231(3) Uani d . 1 . .
H H6 0.3972 0.8502 0.6517 0.028 Uiso calc R 1 . .
C C7 0.2821(2) 0.62657(18) 0.62715(16) 0.0193(3) Uani d . 1 . .
C C8 0.2123(2) 0.42343(18) 0.47623(16) 0.0189(3) Uani d . 1 . .
C C9 0.2136(2) 0.35025(19) 0.34774(16) 0.0199(3) Uani d . 1 . .
C C10 0.1546(3) 0.1962(2) 0.30668(18) 0.0255(4) Uani d . 1 . .
H H10 0.1113 0.1371 0.3632 0.031 Uiso calc R 1 . .
C C11 0.1583(3) 0.1286(2) 0.18520(19) 0.0290(4) Uani d . 1 . .
H H11 0.1152 0.0240 0.1571 0.035 Uiso calc R 1 . .
C C12 0.2255(3) 0.2160(2) 0.10629(17) 0.0269(4) Uani d . 1 . .
C C13 0.2847(3) 0.3683(2) 0.14173(18) 0.0282(4) Uani d . 1 . .
H H13 0.3299 0.4258 0.0846 0.034 Uiso calc R 1 . .
C C14 0.2767(3) 0.4354(2) 0.26295(17) 0.0252(3) Uani d . 1 . .
H H14 0.3144 0.5402 0.2887 0.030 Uiso calc R 1 . .
C C15 0.2486(3) 0.1670(2) 0.68306(18) 0.0267(4) Uani d . 1 . .
H H15A 0.3105 0.2532 0.7547 0.032 Uiso calc R 1 . .
H H15B 0.2047 0.0789 0.7178 0.032 Uiso calc R 1 . .
C C16 0.3954(3) 0.1442(2) 0.6025(2) 0.0296(4) Uani d . 1 . .
H H16A 0.3359 0.0565 0.5335 0.044 Uiso calc R 1 . .
H H16B 0.5069 0.1304 0.6543 0.044 Uiso calc R 1 . .
H H16C 0.4384 0.2310 0.5676 0.044 Uiso calc R 1 . .

loop_
_atom_site_aniso_label
_atom_site_aniso_U_11
_atom_site_aniso_U_22
_atom_site_aniso_U_33
_atom_site_aniso_U_12
_atom_site_aniso_U_13
_atom_site_aniso_U_23
I 0.03240(8) 0.02619(8) 0.01896(8) 0.01017(5) 0.00499(5) 0.00175(5)
S 0.02080(19) 0.01889(19) 0.0227(2) 0.00112(15) 0.00640(15) 0.00498(15)
F 0.0464(7) 0.0480(7) 0.0218(6) 0.0179(6) 0.0109(5) -0.0020(5)
O1 0.0239(6) 0.0181(6) 0.0198(6) 0.0050(5) 0.0068(4) 0.0052(4)
O2 0.0285(7) 0.0332(7) 0.0361(8) 0.0043(6) 0.0180(6) 0.0092(6)
C1 0.0184(7) 0.0185(8) 0.0214(8) 0.0039(6) 0.0045(6) 0.0039(6)
C2 0.0166(7) 0.0191(7) 0.0213(8) 0.0052(6) 0.0045(6) 0.0043(6)
C3 0.0193(7) 0.0226(8) 0.0208(8) 0.0057(6) 0.0060(6) 0.0051(6)
C4 0.0202(7) 0.0247(8) 0.0197(8) 0.0090(6) 0.0045(6) 0.0027(6)
C5 0.0254(8) 0.0193(8) 0.0279(9) 0.0069(7) 0.0041(7) 0.0027(7)
C6 0.0254(8) 0.0186(8) 0.0261(9) 0.0062(6) 0.0068(7) 0.0065(6)
C7 0.0189(7) 0.0205(8) 0.0200(8) 0.0072(6) 0.0052(6) 0.0050(6)
C8 0.0172(7) 0.0168(7) 0.0222(8) 0.0046(6) 0.0039(6) 0.0040(6)
C9 0.0171(7) 0.0246(8) 0.0190(8) 0.0076(6) 0.0039(6) 0.0048(6)
C10 0.0271(9) 0.0231(8) 0.0258(9) 0.0056(7) 0.0084(7) 0.0046(7)
C11 0.0297(9) 0.0254(9) 0.0284(9) 0.0077(7) 0.0053(7) -0.0013(7)
C12 0.0251(8) 0.0363(10) 0.0189(8) 0.0131(8) 0.0040(6) 0.0000(7)
C13 0.0304(9) 0.0360(10) 0.0222(9) 0.0126(8) 0.0079(7) 0.0102(8)
C14 0.0277(9) 0.0251(9) 0.0236(9) 0.0082(7) 0.0055(7) 0.0061(7)
C15 0.0295(9) 0.0243(9) 0.0266(9) 0.0068(7) 0.0040(7) 0.0096(7)
C16 0.0249(8) 0.0261(9) 0.0375(11) 0.0073(7) 0.0039(8) 0.0085(8)

loop_
_atom_type_symbol
_atom_type_description
_atom_type_scat_dispersion_real
_atom_type_scat_dispersion_imag
_atom_type_scat_source
C C 0.0033 0.0016 'International Tables Vol C Tables 4.2.6.8 and 6.1.1.4'
H H 0.0000 0.0000 'International Tables Vol C Tables 4.2.6.8 and 6.1.1.4'
O O 0.0106 0.0060 'International Tables Vol C Tables 4.2.6.8 and 6.1.1.4'
F F 0.0171 0.0103 'International Tables Vol C Tables 4.2.6.8 and 6.1.1.4'
S S 0.1246 0.1234 'International Tables Vol C Tables 4.2.6.8 and 6.1.1.4'
I I -0.4742 1.8119 'International Tables Vol C Tables 4.2.6.8 and 6.1.1.4'

loop_
_geom_angle_atom_site_label_1
_geom_angle_atom_site_label_2
_geom_angle_atom_site_label_3
_geom_angle_site_symmetry_1
_geom_angle_site_symmetry_3
_geom_angle
_geom_angle_publ_flag
C4 I O2 . 2_567 167.88(5) ?
O2 S C1 . . 107.52(8) ?
O2 S C15 . . 107.08(9) ?
C1 S C15 . . 97.46(8) ?
C7 O1 C8 . . 107.01(13) ?
C8 C1 C2 . . 107.24(14) ?
C8 C1 S . . 127.97(13) ?
C2 C1 S . . 124.75(13) ?
C7 C2 C3 . . 119.36(16) ?
C7 C2 C1 . . 105.00(15) ?
C3 C2 C1 . . 135.64(16) ?
C4 C3 C2 . . 117.18(16) ?
C4 C3 H3 . . 121.4 ?
C2 C3 H3 . . 121.4 ?
C3 C4 C5 . . 122.70(16) ?
C3 C4 I . . 118.59(13) ?
C5 C4 I . . 118.71(13) ?
C6 C5 C4 . . 120.18(16) ?
C6 C5 H5 . . 119.9 ?
C4 C5 H5 . . 119.9 ?
C7 C6 C5 . . 116.55(16) ?
C7 C6 H6 . . 121.7 ?
C5 C6 H6 . . 121.7 ?
O1 C7 C6 . . 125.25(15) ?
O1 C7 C2 . . 110.72(14) ?
C6 C7 C2 . . 124.02(16) ?
C1 C8 O1 . . 110.02(14) ?
C1 C8 C9 . . 135.88(16) ?
O1 C8 C9 . . 114.08(14) ?
C10 C9 C14 . . 118.59(16) ?
C10 C9 C8 . . 121.74(16) ?
C14 C9 C8 . . 119.67(15) ?
C11 C10 C9 . . 121.07(17) ?
C11 C10 H10 . . 119.5 ?
C9 C10 H10 . . 119.5 ?
C12 C11 C10 . . 118.44(17) ?
C12 C11 H11 . . 120.8 ?
C10 C11 H11 . . 120.8 ?
F C12 C11 . . 118.94(17) ?
F C12 C13 . . 118.20(18) ?
C11 C12 C13 . . 122.86(17) ?
C12 C13 C14 . . 118.37(18) ?
C12 C13 H13 . . 120.8 ?
C14 C13 H13 . . 120.8 ?
C13 C14 C9 . . 120.64(17) ?
C13 C14 H14 . . 119.7 ?
C9 C14 H14 . . 119.7 ?
C16 C15 S . . 111.38(13) ?
C16 C15 H15A . . 109.4 ?
S C15 H15A . . 109.4 ?
C16 C15 H15B . . 109.4 ?
S C15 H15B . . 109.4 ?
H15A C15 H15B . . 108.0 ?
C15 C16 H16A . . 109.5 ?
C15 C16 H16B . . 109.5 ?
H16A C16 H16B . . 109.5 ?
C15 C16 H16C . . 109.5 ?
H16A C16 H16C . . 109.5 ?
H16B C16 H16C . . 109.5 ?

loop_
_geom_bond_atom_site_label_1
_geom_bond_atom_site_label_2
_geom_bond_site_symmetry_2
_geom_bond_distance
_geom_bond_publ_flag
I C4 . 2.098(2) ?
I O2 2_567 3.1230(10) ?
S O2 . 1.4920(10) ?
S C1 . 1.772(2) ?
S C15 . 1.816(2) ?
F C12 . 1.358(2) ?
O1 C7 . 1.370(2) ?
O1 C8 . 1.382(2) ?
C1 C8 . 1.369(2) ?
C1 C2 . 1.446(2) ?
C2 C7 . 1.392(2) ?
C2 C3 . 1.399(2) ?
C3 C4 . 1.386(2) ?
C3 H3 . 0.9500 ?
C4 C5 . 1.406(3) ?
C5 C6 . 1.390(3) ?
C5 H5 . 0.9500 ?
C6 C7 . 1.383(2) ?
C6 H6 . 0.9500 ?
C8 C9 . 1.462(2) ?
C9 C10 . 1.399(2) ?
C9 C14 . 1.401(2) ?
C10 C11 . 1.383(3) ?
C10 H10 . 0.9500 ?
C11 C12 . 1.370(3) ?
C11 H11 . 0.9500 ?
C12 C13 . 1.379(3) ?
C13 C14 . 1.388(3) ?
C13 H13 . 0.9500 ?
C14 H14 . 0.9500 ?
C15 C16 . 1.515(3) ?
C15 H15A . 0.9900 ?
C15 H15B . 0.9900 ?
C16 H16A . 0.9800 ?
C16 H16B . 0.9800 ?
C16 H16C . 0.9800 ?

loop_
_geom_torsion_atom_site_label_1
_geom_torsion_atom_site_label_2
_geom_torsion_atom_site_label_3
_geom_torsion_atom_site_label_4
_geom_torsion_site_symmetry_1
_geom_torsion_site_symmetry_2
_geom_torsion_site_symmetry_3
_geom_torsion_site_symmetry_4
_geom_torsion
_geom_torsion_publ_flag
O2 S C1 C8 . . . . -143.28(16) ?
C15 S C1 C8 . . . . 106.12(17) ?
O2 S C1 C2 . . . . 34.22(16) ?
C15 S C1 C2 . . . . -76.38(15) ?
C8 C1 C2 C7 . . . . 0.56(18) ?
S C1 C2 C7 . . . . -177.37(12) ?
C8 C1 C2 C3 . . . . -179.12(18) ?
S C1 C2 C3 . . . . 2.9(3) ?
C7 C2 C3 C4 . . . . -0.2(2) ?
C1 C2 C3 C4 . . . . 179.41(18) ?
C2 C3 C4 C5 . . . . 1.1(2) ?
C2 C3 C4 I . . . . -179.54(12) ?
C3 C4 C5 C6 . . . . -1.0(3) ?
I C4 C5 C6 . . . . 179.69(13) ?
C4 C5 C6 C7 . . . . -0.1(3) ?
C8 O1 C7 C6 . . . . -179.49(16) ?
C8 O1 C7 C2 . . . . 0.71(17) ?
C5 C6 C7 O1 . . . . -178.78(15) ?
C5 C6 C7 C2 . . . . 1.0(3) ?
C3 C2 C7 O1 . . . . 178.96(14) ?
C1 C2 C7 O1 . . . . -0.79(18) ?
C3 C2 C7 C6 . . . . -0.8(2) ?
C1 C2 C7 C6 . . . . 179.41(16) ?
C2 C1 C8 O1 . . . . -0.15(18) ?
S C1 C8 O1 . . . . 177.70(12) ?
C2 C1 C8 C9 . . . . 177.97(17) ?
S C1 C8 C9 . . . . -4.2(3) ?
C7 O1 C8 C1 . . . . -0.33(18) ?
C7 O1 C8 C9 . . . . -178.90(13) ?
C1 C8 C9 C10 . . . . -3.3(3) ?
O1 C8 C9 C10 . . . . 174.74(15) ?
C1 C8 C9 C14 . . . . 177.15(19) ?
O1 C8 C9 C14 . . . . -4.8(2) ?
C14 C9 C10 C11 . . . . 0.1(3) ?
C8 C9 C10 C11 . . . . -179.44(16) ?
C9 C10 C11 C12 . . . . 1.5(3) ?
C10 C11 C12 F . . . . 177.94(16) ?
C10 C11 C12 C13 . . . . -1.8(3) ?
F C12 C13 C14 . . . . -179.32(16) ?
C11 C12 C13 C14 . . . . 0.4(3) ?
C12 C13 C14 C9 . . . . 1.3(3) ?
C10 C9 C14 C13 . . . . -1.5(3) ?
C8 C9 C14 C13 . . . . 178.04(16) ?
O2 S C15 C16 . . . . 176.25(13) ?
C1 S C15 C16 . . . . -72.79(14) ?
